data_7217778
loop_
_publ_author_name
'Rao, Purna Chandra'
'K. S, Asha'
'Mandal, Sukhendu'

_publ_section_title
;
 Synthesis, structure and band gap energy of a series of thermostable
 alkaline earth metal based metal--organic frameworks
;
_journal_issue 39
_journal_name_full CrystEngComm
_journal_page_first 9320
_journal_paper_doi 10.1039/C4CE01505C
_journal_volume 16
_journal_year 2014
_chemical_formula_sum 'C14 H10 O6 Sr'
_chemical_formula_weight 361.84
_chemical_name_common StrontiumMOF
_chemical_name_systematic
;
 ?
;
_space_group_crystal_system orthorhombic
_space_group_IT_number 33
_space_group_name_Hall 'P 2c -2n'
_space_group_name_H-M_alt 'P n a 21'
_symmetry_space_group_name_Hall 'P 2c -2n'
_symmetry_space_group_name_H-M 'P n a 21'
_atom_sites_solution_hydrogens geom
_atom_sites_solution_primary direct
_atom_sites_solution_secondary difmap
_audit_creation_method SHELXL-2014
_cell_angle_alpha 90
_cell_angle_beta 90
_cell_angle_gamma 90
_cell_formula_units_Z 4
_cell_length_a 29.3416(18)
_cell_length_b 6.3038(4)
_cell_length_c 7.0814(4)
_cell_measurement_temperature 298(2)
_cell_volume 1309.80(14)
_computing_cell_refinement 'Bruker SMART'
_computing_data_collection 'Bruker SMART'
_computing_data_reduction 'Bruker SAINT'
_computing_molecular_graphics 'Bruker SHELXTL'
_computing_publication_material 'Bruker SHELXTL'
_computing_structure_refinement 'SHELXL-2014 (Sheldrick, 2014)'
_computing_structure_solution 'Bruker SAINT'
_diffrn_ambient_temperature 298(2)
_diffrn_measured_fraction_theta_full 0.998
_diffrn_measured_fraction_theta_max 0.998
_diffrn_measurement_device_type 'CCD area detector'
_diffrn_measurement_method 'phi and omega scans'
_diffrn_radiation_type MoK\a
_diffrn_radiation_wavelength 0.71073
_diffrn_reflns_av_R_equivalents 0.0356
_diffrn_reflns_av_unetI/netI 0.0541
_diffrn_reflns_Laue_measured_fraction_full 0.998
_diffrn_reflns_Laue_measured_fraction_max 0.998
_diffrn_reflns_limit_h_max 38
_diffrn_reflns_limit_h_min -39
_diffrn_reflns_limit_k_max 7
_diffrn_reflns_limit_k_min -8
_diffrn_reflns_limit_l_max 4
_diffrn_reflns_limit_l_min -9
_diffrn_reflns_number 7284
_diffrn_reflns_point_group_measured_fraction_full 0.840
_diffrn_reflns_point_group_measured_fraction_max 0.799
_diffrn_reflns_theta_full 25.242
_diffrn_reflns_theta_max 28.284
_diffrn_reflns_theta_min 1.388
_exptl_absorpt_coefficient_mu 4.142
_exptl_absorpt_correction_T_max 0.575
_exptl_absorpt_correction_T_min 0.491
_exptl_absorpt_correction_type empirical
_exptl_absorpt_process_details SADABS
_exptl_crystal_colour colorless
_exptl_crystal_density_diffrn 1.835
_exptl_crystal_description platelike
_exptl_crystal_F_000 720
_exptl_crystal_size_max 0.200
_exptl_crystal_size_mid 0.150
_exptl_crystal_size_min 0.150
_refine_diff_density_max 0.555
_refine_diff_density_min -0.666
_refine_diff_density_rms 0.194
_refine_ls_abs_structure_details
;
 Flack x determined using 668 quotients [(I+)-(I-)]/[(I+)+(I-)]
 (Parsons, Flack and Wagner, Acta Cryst. B69 (2013) 249-259).
;
_refine_ls_abs_structure_Flack 0.020(10)
_refine_ls_extinction_method none
_refine_ls_goodness_of_fit_ref 1.146
_refine_ls_hydrogen_treatment none
_refine_ls_matrix_type full
_refine_ls_number_parameters 193
_refine_ls_number_reflns 2612
_refine_ls_number_restraints 1
_refine_ls_restrained_S_all 1.146
_refine_ls_R_factor_all 0.0422
_refine_ls_R_factor_gt 0.0297
_refine_ls_shift/su_max 0.005
_refine_ls_shift/su_mean 0.000
_refine_ls_structure_factor_coef Fsqd
_refine_ls_weighting_details 'w=1/[\s^2^(Fo^2^)+(0.0596P)^2^] where P=(Fo^2^+2Fc^2^)/3'
_refine_ls_weighting_scheme calc
_refine_ls_wR_factor_gt 0.0809
_refine_ls_wR_factor_ref 0.1110
_reflns_Friedel_coverage 0.484
_reflns_Friedel_fraction_full 0.650
_reflns_Friedel_fraction_max 0.566
_reflns_number_gt 2232
_reflns_number_total 2612
_reflns_threshold_expression 'I > 2\s(I)'
_cod_data_source_file c4ce01505c2.cif
_cod_data_source_block compound2
_cod_depositor_comments 'Adding full bibliography for 7217777--7217779.cif.'
_cod_database_code 7217778
_shelx_space_group_comment
;
The symmetry employed for this shelxl refinement is uniquely defined
by the following loop, which should always be used as a source of
symmetry information in preference to the above space-group names.
They are only intended as comments.
;
_shelx_estimated_absorpt_t_min 0.491
_shelx_estimated_absorpt_t_max 0.575
_shelxl_version_number 2014-3

loop_
_space_group_symop_operation_xyz
'x, y, z'
'-x, -y, z+1/2'
'-x+1/2, y+1/2, z+1/2'
'x+1/2, -y+1/2, z'

loop_
_atom_site_label
_atom_site_type_symbol
_atom_site_fract_x
_atom_site_fract_y
_atom_site_fract_z
_atom_site_U_iso_or_equiv
_atom_site_adp_type
_atom_site_occupancy
_atom_site_site_symmetry_order
_atom_site_calc_flag
_atom_site_refinement_flags_posn
_atom_site_refinement_flags_adp
Sr1 Sr 0.97346(2) 0.39013(7) 0.50848(19) 0.01593(16) Uani 1 1 d . .
O1 O 0.9545(2) 0.4108(10) 0.1594(9) 0.0235(15) Uani 1 1 d . .
O3 O 1.0489(2) 0.5357(10) 0.3516(8) 0.0217(13) Uani 1 1 d . .
O6 O 0.75762(12) 0.0380(6) 0.0075(12) 0.0261(9) Uani 1 1 d . .
O5 O 0.92500(17) 0.0754(8) 0.5777(8) 0.0305(14) Uani 1 1 d . .
O2 O 1.02000(19) 0.0617(10) 0.4307(11) 0.0356(15) Uani 1 1 d G .
H2A H 1.0318 0.0177 0.5330 0.053 Uiso 1 1 d G U
H2B H 1.0375 0.0322 0.3388 0.053 Uiso 1 1 d G U
O4 O 0.95132(14) 0.7710(7) 0.4681(8) 0.0253(15) Uani 1 1 d . .
C1 C 0.93371(17) 0.4001(8) -0.002(2) 0.0169(11) Uani 1 1 d . .
C2 C 0.88608(17) 0.3109(9) 0.0034(17) 0.0173(10) Uani 1 1 d . .
C3 C 0.8777(2) 0.1229(11) 0.0982(12) 0.0245(16) Uani 1 1 d . .
H3 H 0.9012 0.0530 0.1602 0.029 Uiso 1 1 calc R U
C4 C 0.8341(2) 0.0393(12) 0.1002(11) 0.0232(15) Uani 1 1 d . .
H4 H 0.8281 -0.0868 0.1639 0.028 Uiso 1 1 calc R U
C5 C 0.79907(18) 0.1451(9) 0.006(2) 0.0211(12) Uani 1 1 d . .
C12 C 0.78394(17) 0.6422(8) 0.502(2) 0.0198(11) Uani 1 1 d . .
C6 C 0.8070(2) 0.3319(11) -0.0862(11) 0.0231(15) Uani 1 1 d . .
H6 H 0.7833 0.4032 -0.1460 0.028 Uiso 1 1 calc R U
C7 C 0.8511(2) 0.4138(11) -0.0899(11) 0.0236(15) Uani 1 1 d . .
H7 H 0.8570 0.5385 -0.1555 0.028 Uiso 1 1 calc R U
C8 C 0.91903(19) 0.8897(9) 0.516(2) 0.0192(13) Uani 1 1 d . .
C9 C 0.87192(18) 0.8033(8) 0.5078(17) 0.0181(11) Uani 1 1 d . .
C10 C 0.8625(2) 0.6110(10) 0.4219(11) 0.0200(14) Uani 1 1 d . .
H10 H 0.8861 0.5356 0.3655 0.024 Uiso 1 1 calc R U
C11 C 0.8189(2) 0.5281(11) 0.4175(11) 0.0203(14) Uani 1 1 d . .
H11 H 0.8131 0.3987 0.3592 0.024 Uiso 1 1 calc R U
C13 C 0.7920(2) 0.8342(12) 0.5905(11) 0.0251(16) Uani 1 1 d . .
H13 H 0.7682 0.9087 0.6468 0.030 Uiso 1 1 calc R U
C14 C 0.8362(3) 0.9145(12) 0.5937(12) 0.0262(16) Uani 1 1 d . .
H14 H 0.8421 1.0429 0.6536 0.031 Uiso 1 1 calc R U

loop_
_atom_site_aniso_label
_atom_site_aniso_U_11
_atom_site_aniso_U_22
_atom_site_aniso_U_33
_atom_site_aniso_U_23
_atom_site_aniso_U_13
_atom_site_aniso_U_12
Sr1 0.0166(2) 0.0162(2) 0.0150(3) 0.0003(5) -0.0005(4) -0.00290(19)
O1 0.018(3) 0.031(3) 0.021(3) 0.000(2) -0.001(2) -0.003(2)
O3 0.024(3) 0.029(3) 0.012(3) 0.004(3) -0.006(2) -0.011(2)
O6 0.0135(17) 0.0245(19) 0.041(3) -0.001(5) -0.008(3) -0.0002(15)
O5 0.025(3) 0.022(3) 0.045(4) -0.010(2) 0.009(2) -0.009(2)
O2 0.030(3) 0.027(3) 0.050(4) 0.002(3) 0.013(3) 0.005(2)
O4 0.016(2) 0.022(2) 0.038(5) -0.004(2) 0.001(2) -0.0013(17)
C1 0.015(2) 0.019(2) 0.016(3) 0.001(4) -0.008(5) 0.0008(19)
C2 0.013(2) 0.027(3) 0.012(2) -0.002(6) -0.001(4) -0.001(2)
C3 0.015(3) 0.030(4) 0.028(4) 0.007(3) -0.003(3) -0.001(3)
C4 0.018(3) 0.023(3) 0.029(4) 0.006(3) 0.002(3) -0.004(3)
C5 0.013(2) 0.027(3) 0.024(3) 0.007(5) 0.002(6) -0.0011(19)
C12 0.014(2) 0.027(3) 0.019(3) 0.006(5) 0.003(5) 0.0015(19)
C6 0.019(3) 0.028(4) 0.022(4) 0.002(3) -0.003(3) 0.005(3)
C7 0.018(3) 0.031(4) 0.022(4) 0.007(3) 0.002(3) -0.002(3)
C8 0.016(2) 0.022(3) 0.020(4) 0.006(4) 0.000(4) -0.002(2)
C9 0.016(2) 0.018(2) 0.020(3) -0.010(5) 0.003(5) -0.0007(19)
C10 0.014(3) 0.021(3) 0.024(4) -0.003(3) 0.002(3) 0.002(2)
C11 0.014(3) 0.019(3) 0.028(4) -0.005(3) -0.002(3) -0.001(2)
C13 0.017(3) 0.029(4) 0.029(4) -0.007(3) 0.004(3) 0.005(3)
C14 0.024(4) 0.024(4) 0.030(4) -0.006(3) 0.003(3) 0.000(3)

loop_
_atom_type_symbol
_atom_type_description
_atom_type_scat_dispersion_real
_atom_type_scat_dispersion_imag
_atom_type_scat_source
C C 0.0033 0.0016 'International Tables Vol C Tables 4.2.6.8 and 6.1.1.4'
H H 0.0000 0.0000 'International Tables Vol C Tables 4.2.6.8 and 6.1.1.4'
O O 0.0106 0.0060 'International Tables Vol C Tables 4.2.6.8 and 6.1.1.4'
Sr Sr -1.5307 3.2498 'International Tables Vol C Tables 4.2.6.8 and 6.1.1.4'

loop_
_geom_angle_atom_site_label_1
_geom_angle_atom_site_label_2
_geom_angle_atom_site_label_3
_geom_angle
_geom_angle_site_symmetry_1
_geom_angle_site_symmetry_3
O5 Sr1 O4 129.68(15) . .
O5 Sr1 O1 96.2(2) . .
O4 Sr1 O1 77.44(19) . .
O5 Sr1 O2 72.55(18) . .
O4 Sr1 O2 153.66(19) . .
O1 Sr1 O2 87.0(2) . .
O5 Sr1 O3 79.18(19) . 2_765
O4 Sr1 O3 82.35(19) . 2_765
O1 Sr1 O3 149.25(16) . 2_765
O2 Sr1 O3 119.5(2) . 2_765
O5 Sr1 O3 146.97(19) . .
O4 Sr1 O3 80.58(17) . .
O1 Sr1 O3 75.86(18) . .
O2 Sr1 O3 75.0(2) . .
O3 Sr1 O3 123.41(16) 2_765 .
O5 Sr1 O1 138.2(2) . 2_765
O4 Sr1 O1 78.53(17) . 2_765
O1 Sr1 O1 122.48(18) . 2_765
O2 Sr1 O1 92.5(2) . 2_765
O3 Sr1 O1 74.82(18) 2_765 2_765
O3 Sr1 O1 49.02(14) . 2_765
O5 Sr1 C1 150.04(19) . 2_765
O4 Sr1 C1 79.16(14) . 2_765
O1 Sr1 C1 98.6(3) . 2_765
O2 Sr1 C1 82.36(18) . 2_765
O3 Sr1 C1 100.0(3) 2_765 2_765
O3 Sr1 C1 23.7(3) . 2_765
O1 Sr1 C1 25.3(3) 2_765 2_765
O5 Sr1 Sr1 108.39(14) . 2_765
O4 Sr1 Sr1 82.74(12) . 2_765
O1 Sr1 Sr1 154.87(15) . 2_765
O2 Sr1 Sr1 104.94(17) . 2_765
O3 Sr1 Sr1 38.53(14) 2_765 2_765
O3 Sr1 Sr1 85.84(13) . 2_765
O1 Sr1 Sr1 36.83(15) 2_765 2_765
C1 Sr1 Sr1 62.2(3) 2_765 2_765
O5 Sr1 Sr1 130.91(14) . 2_764
O4 Sr1 Sr1 71.13(12) . 2_764
O1 Sr1 Sr1 39.28(15) . 2_764
O2 Sr1 Sr1 83.35(16) . 2_764
O3 Sr1 Sr1 148.60(14) 2_765 2_764
O3 Sr1 Sr1 37.13(13) . 2_764
O1 Sr1 Sr1 83.51(15) 2_765 2_764
C1 Sr1 Sr1 59.4(3) 2_765 2_764
Sr1 Sr1 Sr1 119.03(2) 2_765 2_764
O5 Sr1 H2A 71.4 . .
O4 Sr1 H2A 158.9 . .
O1 Sr1 H2A 103.2 . .
O2 Sr1 H2A 16.2 . .
O3 Sr1 H2A 104.0 2_765 .
O3 Sr1 H2A 79.2 . .
O1 Sr1 H2A 83.7 2_765 .
C1 Sr1 H2A 79.9 2_765 .
Sr1 Sr1 H2A 89.9 2_765 .
Sr1 Sr1 H2A 95.8 2_764 .
C1 O1 Sr1 163.4(6) . .
C1 O1 Sr1 92.6(5) . 2_764
Sr1 O1 Sr1 103.9(2) . 2_764
C1 O3 Sr1 148.2(6) 2_765 2_764
C1 O3 Sr1 96.2(5) 2_765 .
Sr1 O3 Sr1 104.3(2) 2_764 .
C12 O6 C5 122.6(4) 3_644 .
C8 O5 Sr1 138.7(6) 1_545 .
Sr1 O2 H2A 107.5 . .
Sr1 O2 H2B 132.0 . .
H2A O2 H2B 109.5 . .
C8 O4 Sr1 137.5(5) . .
O3 C1 O1 122.2(5) 2_764 .
O3 C1 C2 122.1(10) 2_764 .
O1 C1 C2 115.7(10) . .
O3 C1 Sr1 60.1(4) 2_764 2_764
O1 C1 Sr1 62.1(4) . 2_764
C2 C1 Sr1 175.1(6) . 2_764
C7 C2 C3 120.1(5) . .
C7 C2 C1 120.1(7) . .
C3 C2 C1 119.8(7) . .
C4 C3 C2 119.7(6) . .
C4 C3 H3 120.1 . .
C2 C3 H3 120.1 . .
C3 C4 C5 119.6(7) . .
C3 C4 H4 120.2 . .
C5 C4 H4 120.2 . .
C6 C5 O6 124.6(8) . .
C6 C5 C4 121.1(6) . .
O6 C5 C4 114.2(6) . .
C13 C12 O6 123.6(7) . 3_655
C13 C12 C11 121.5(6) . .
O6 C12 C11 114.6(6) 3_655 .
C5 C6 C7 119.0(6) . .
C5 C6 H6 120.5 . .
C7 C6 H6 120.5 . .
C2 C7 C6 120.5(6) . .
C2 C7 H7 119.8 . .
C6 C7 H7 119.8 . .
O4 C8 O5 122.9(6) . 1_565
O4 C8 C9 118.2(6) . .
O5 C8 C9 118.9(6) 1_565 .
C10 C9 C14 118.7(6) . .
C10 C9 C8 121.6(6) . .
C14 C9 C8 119.6(7) . .
C11 C10 C9 121.8(6) . .
C11 C10 H10 119.1 . .
C9 C10 H10 119.1 . .
C10 C11 C12 118.6(6) . .
C10 C11 H11 120.7 . .
C12 C11 H11 120.7 . .
C12 C13 C14 119.0(6) . .
C12 C13 H13 120.5 . .
C14 C13 H13 120.5 . .
C13 C14 C9 120.5(7) . .
C13 C14 H14 119.7 . .
C9 C14 H14 119.7 . .

loop_
_geom_bond_atom_site_label_1
_geom_bond_atom_site_label_2
_geom_bond_distance
_geom_bond_site_symmetry_2
Sr1 O5 2.490(5) .
Sr1 O4 2.504(4) .
Sr1 O1 2.537(7) .
Sr1 O2 2.541(5) .
Sr1 O3 2.560(6) 2_765
Sr1 O3 2.641(6) .
Sr1 O1 2.679(7) 2_765
Sr1 C1 3.029(5) 2_765
Sr1 Sr1 4.1087(5) 2_765
Sr1 Sr1 4.1087(5) 2_764
Sr1 H2A 2.9116 .
O1 C1 1.298(13) .
O1 Sr1 2.679(7) 2_764
O3 C1 1.224(13) 2_765
O3 Sr1 2.560(6) 2_764
O6 C12 1.386(6) 3_644
O6 C5 1.391(6) .
O5 C8 1.261(9) 1_545
O2 H2A 0.8499 .
O2 H2B 0.8498 .
O4 C8 1.254(8) .
C1 O3 1.224(13) 2_764
C1 C2 1.507(7) .
C1 Sr1 3.029(5) 2_764
C2 C7 1.382(10) .
C2 C3 1.384(10) .
C3 C4 1.384(10) .
C3 H3 0.9300 .
C4 C5 1.392(11) .
C4 H4 0.9300 .
C5 C6 1.368(11) .
C12 C13 1.383(11) .
C12 O6 1.386(6) 3_655
C12 C11 1.388(10) .
C6 C7 1.393(10) .
C6 H6 0.9300 .
C7 H7 0.9300 .
C8 O5 1.261(9) 1_565
C8 C9 1.487(7) .
C9 C10 1.384(9) .
C9 C14 1.399(10) .
C10 C11 1.382(9) .
C10 H10 0.9300 .
C11 H11 0.9300 .
C13 C14 1.394(10) .
C13 H13 0.9300 .
C14 H14 0.9300 .
